data_2214321
loop_
_publ_author_name
'Zeng, Wu-Lan'

_publ_section_title
;
 3-(1<i>H</i>-Benzotriazol-1-yl)-1-(4-ethylphenyl)propan-1-one
;
_journal_coeditor_code LH2425
_journal_issue 7
_journal_name_full 'Acta Crystallographica Section E'
_journal_page_first o3219
_journal_page_last o3219
_journal_paper_doi 10.1107/S1600536807028632
_journal_volume 63
_journal_year 2007
_chemical_formula_iupac 'C17 H17 N3 O'
_chemical_formula_moiety 'C17 H17 N3 O'
_chemical_formula_sum 'C17 H17 N3 O'
_chemical_formula_weight 279.34
_chemical_name_systematic
;
3-(1H-Benzotriazol-1-yl)-1-(4-ethylphenyl)propan-1-one
;
_space_group_IT_number 14
_symmetry_cell_setting monoclinic
_symmetry_space_group_name_Hall '-P 2ybc'
_symmetry_space_group_name_H-M 'P 1 21/c 1'
_atom_sites_solution_hydrogens geom
_atom_sites_solution_primary direct
_atom_sites_solution_secondary difmap
_cell_angle_alpha 90.00
_cell_angle_beta 98.585(5)
_cell_angle_gamma 90.00
_cell_formula_units_Z 4
_cell_length_a 5.7577(5)
_cell_length_b 13.9599(12)
_cell_length_c 18.6746(17)
_cell_measurement_reflns_used 2918
_cell_measurement_temperature 293(2)
_cell_measurement_theta_max 26
_cell_measurement_theta_min 1.8
_cell_volume 1484.2(2)
_computing_cell_refinement 'SAINT (Bruker, 1997)'
_computing_data_collection 'SMART (Bruker, 1997)'
_computing_data_reduction SAINT
_computing_molecular_graphics 'SHELXTL (Bruker, 1997)'
_computing_publication_material SHELXTL
_computing_structure_refinement 'SHELXL97 (Sheldrick, 1997)'
_computing_structure_solution 'SHELXS97 (Sheldrick, 1997)'
_diffrn_ambient_temperature 293(2)
_diffrn_measured_fraction_theta_full 0.999
_diffrn_measured_fraction_theta_max 0.999
_diffrn_measurement_device_type 'Bruker SMART CCD area-detector'
_diffrn_measurement_method '\f and \w'
_diffrn_radiation_monochromator graphite
_diffrn_radiation_source 'fine-focus sealed tube'
_diffrn_radiation_type MoK\a
_diffrn_radiation_wavelength 0.71073
_diffrn_reflns_av_R_equivalents 0.0195
_diffrn_reflns_av_sigmaI/netI 0.0140
_diffrn_reflns_limit_h_max 7
_diffrn_reflns_limit_h_min -7
_diffrn_reflns_limit_k_max 17
_diffrn_reflns_limit_k_min -16
_diffrn_reflns_limit_l_max 23
_diffrn_reflns_limit_l_min -18
_diffrn_reflns_number 15817
_diffrn_reflns_theta_full 26.00
_diffrn_reflns_theta_max 26.00
_diffrn_reflns_theta_min 1.83
_exptl_absorpt_coefficient_mu 0.080
_exptl_absorpt_correction_T_max 0.99
_exptl_absorpt_correction_T_min 0.983
_exptl_absorpt_correction_type multi-scan
_exptl_absorpt_process_details '(SADABS; Sheldrick, 1996)'
_exptl_crystal_colour colourless
_exptl_crystal_density_diffrn 1.250
_exptl_crystal_density_method 'not measured'
_exptl_crystal_description block
_exptl_crystal_F_000 592
_exptl_crystal_size_max 0.22
_exptl_crystal_size_mid 0.2
_exptl_crystal_size_min 0.1
_refine_diff_density_max 0.198
_refine_diff_density_min -0.153
_refine_ls_extinction_coef 0.0012(2)
_refine_ls_extinction_method 'SHELXL97 (Sheldrick, 1997)'
_refine_ls_goodness_of_fit_ref 1.051
_refine_ls_hydrogen_treatment constr
_refine_ls_matrix_type full
_refine_ls_number_parameters 190
_refine_ls_number_reflns 2918
_refine_ls_number_restraints 0
_refine_ls_restrained_S_all 1.051
_refine_ls_R_factor_all 0.0497
_refine_ls_R_factor_gt 0.0411
_refine_ls_shift/su_max 0.002
_refine_ls_shift/su_mean 0
_refine_ls_structure_factor_coef Fsqd
_refine_ls_weighting_details 'calc w = 1/[\s^2^(Fo^2^)+(0.0572P)^2^+0.2889P] where P=(Fo^2^+2Fc^2^)/3'
_refine_ls_weighting_scheme calc
_refine_ls_wR_factor_gt 0.1105
_refine_ls_wR_factor_ref 0.1164
_reflns_number_gt 2410
_reflns_number_total 2918
_reflns_threshold_expression I>2\s(I)
_cod_data_source_file lh2425.cif
_cod_data_source_block I
_cod_original_sg_symbol_H-M 'P 21/c'
_cod_database_code 2214321
_cod_database_fobs_code 2214321

loop_
_symmetry_equiv_pos_as_xyz
'x, y, z'
'-x, y+1/2, -z+1/2'
'-x, -y, -z'
'x, -y-1/2, z-1/2'

loop_
_atom_site_type_symbol
_atom_site_label
_atom_site_fract_x
_atom_site_fract_y
_atom_site_fract_z
_atom_site_U_iso_or_equiv
_atom_site_adp_type
_atom_site_calc_flag
_atom_site_refinement_flags
_atom_site_occupancy
O O1 0.9021(3) 0.83688(8) 0.58482(7) 0.0796(4) Uani d . 1
N N1 0.5033(2) 0.66905(8) 0.70534(6) 0.0481(3) Uani d . 1
C C2 0.5548(2) 0.62666(9) 0.77141(7) 0.0420(3) Uani d . 1
N N3 0.1946(2) 0.58572(10) 0.71641(7) 0.0572(3) Uani d . 1
C C14 1.2945(3) 0.73333(11) 0.43061(8) 0.0552(4) Uani d . 1
H H14 1.4161 0.7692 0.4166 0.066 Uiso calc R 1
N N2 0.2864(2) 0.64325(10) 0.67354(7) 0.0588(3) Uani d . 1
C C10 0.9962(2) 0.71539(9) 0.50723(7) 0.0425(3) Uani d . 1
C C8 0.7275(2) 0.68779(10) 0.60405(7) 0.0449(3) Uani d . 1
H H8A 0.8181 0.6313 0.6206 0.054 Uiso calc R 1
H H8B 0.5937 0.6672 0.5697 0.054 Uiso calc R 1
C C9 0.8774(2) 0.75388(10) 0.56663(8) 0.0472(3) Uani d . 1
C C15 1.1769(2) 0.76740(10) 0.48448(8) 0.0496(3) Uani d . 1
H H15 1.2195 0.8262 0.5059 0.059 Uiso calc R 1
C C13 1.2344(3) 0.64631(12) 0.39706(8) 0.0551(4) Uani d . 1
C C4 0.3425(3) 0.51793(10) 0.83957(8) 0.0532(4) Uani d . 1
H H4 0.2099 0.4819 0.8444 0.064 Uiso calc R 1
C C1 0.7493(3) 0.62898(11) 0.82580(8) 0.0555(4) Uani d . 1
H H1 0.8818 0.6655 0.8217 0.067 Uiso calc R 1
C C3 0.3548(2) 0.57312(10) 0.77798(7) 0.0440(3) Uani d . 1
C C11 0.9337(3) 0.62869(11) 0.47349(8) 0.0544(4) Uani d . 1
H H11 0.8128 0.5926 0.4878 0.065 Uiso calc R 1
C C6 0.7332(3) 0.57433(13) 0.88542(9) 0.0641(4) Uani d . 1
H H6 0.8591 0.5735 0.9229 0.077 Uiso calc R 1
C C5 0.5333(3) 0.51930(12) 0.89225(8) 0.0607(4) Uani d . 1
H H5 0.5314 0.4829 0.9338 0.073 Uiso calc R 1
C C16 1.3579(3) 0.60998(14) 0.33634(9) 0.0731(5) Uani d . 1
H H16A 1.5070 0.6428 0.3380 0.088 Uiso calc R 1
H H16B 1.3899 0.5421 0.3432 0.088 Uiso calc R 1
C C7 0.6410(3) 0.73464(11) 0.66774(8) 0.0577(4) Uani d . 1
H H7A 0.7745 0.7573 0.7013 0.069 Uiso calc R 1
H H7B 0.5452 0.7897 0.6510 0.069 Uiso calc R 1
C C12 1.0502(3) 0.59550(12) 0.41861(9) 0.0618(4) Uani d . 1
H H12 1.0037 0.5379 0.3958 0.074 Uiso calc R 1
C C17 1.2147(4) 0.62537(15) 0.26425(10) 0.0771(5) Uani d . 1
H H17A 1.2989 0.6020 0.2272 0.116 Uiso calc R 1
H H17B 1.1842 0.6926 0.2571 0.116 Uiso calc R 1
H H17C 1.0687 0.5915 0.2619 0.116 Uiso calc R 1

loop_
_atom_site_aniso_label
_atom_site_aniso_U_11
_atom_site_aniso_U_22
_atom_site_aniso_U_33
_atom_site_aniso_U_12
_atom_site_aniso_U_13
_atom_site_aniso_U_23
O1 0.1232(11) 0.0449(6) 0.0840(9) -0.0106(6) 0.0590(8) -0.0120(6)
N1 0.0512(7) 0.0521(7) 0.0431(6) -0.0045(5) 0.0134(5) 0.0003(5)
C2 0.0437(7) 0.0438(7) 0.0407(7) 0.0027(5) 0.0137(5) -0.0045(6)
N3 0.0505(7) 0.0662(8) 0.0539(7) -0.0089(6) 0.0046(6) 0.0044(6)
C14 0.0526(8) 0.0623(9) 0.0535(8) -0.0032(7) 0.0174(7) 0.0051(7)
N2 0.0567(7) 0.0695(8) 0.0488(7) -0.0058(6) 0.0031(6) 0.0045(6)
C10 0.0486(7) 0.0412(7) 0.0386(7) 0.0026(5) 0.0097(5) 0.0030(5)
C8 0.0454(7) 0.0465(7) 0.0440(7) 0.0009(6) 0.0108(6) 0.0003(6)
C9 0.0570(8) 0.0412(8) 0.0452(7) 0.0028(6) 0.0137(6) 0.0019(6)
C15 0.0552(8) 0.0459(8) 0.0486(8) -0.0045(6) 0.0107(6) 0.0000(6)
C13 0.0589(9) 0.0618(9) 0.0465(8) 0.0112(7) 0.0143(7) 0.0034(7)
C4 0.0613(9) 0.0470(8) 0.0552(9) -0.0001(6) 0.0216(7) 0.0024(6)
C1 0.0442(8) 0.0654(9) 0.0571(9) -0.0005(7) 0.0082(7) -0.0079(7)
C3 0.0442(7) 0.0443(7) 0.0452(7) -0.0004(5) 0.0120(6) -0.0028(6)
C11 0.0622(9) 0.0499(8) 0.0549(8) -0.0089(7) 0.0209(7) -0.0053(7)
C6 0.0625(10) 0.0759(11) 0.0506(9) 0.0130(8) -0.0017(7) -0.0022(8)
C5 0.0803(11) 0.0581(9) 0.0458(8) 0.0148(8) 0.0163(7) 0.0082(7)
C16 0.0795(12) 0.0811(12) 0.0638(11) 0.0194(9) 0.0275(9) -0.0006(9)
C7 0.0739(10) 0.0502(8) 0.0550(9) -0.0078(7) 0.0298(8) -0.0002(7)
C12 0.0793(11) 0.0517(9) 0.0576(9) -0.0035(8) 0.0206(8) -0.0125(7)
C17 0.0878(13) 0.0887(13) 0.0602(10) -0.0042(10) 0.0281(9) -0.0035(9)

loop_
_atom_type_symbol
_atom_type_description
_atom_type_scat_dispersion_real
_atom_type_scat_dispersion_imag
_atom_type_scat_source
C C 0.0033 0.0016 'International Tables Vol C Tables 4.2.6.8 and 6.1.1.4'
H H 0.0000 0.0000 'International Tables Vol C Tables 4.2.6.8 and 6.1.1.4'
N N 0.0061 0.0033 'International Tables Vol C Tables 4.2.6.8 and 6.1.1.4'
O O 0.0106 0.0060 'International Tables Vol C Tables 4.2.6.8 and 6.1.1.4'

loop_
_geom_angle_atom_site_label_1
_geom_angle_atom_site_label_2
_geom_angle_atom_site_label_3
_geom_angle
N2 N1 C2 110.20(11)
N2 N1 C7 119.33(12)
C2 N1 C7 130.47(13)
N1 C2 C3 104.00(12)
N1 C2 C1 133.85(13)
C3 C2 C1 122.16(13)
N2 N3 C3 108.09(11)
C15 C14 C13 121.01(13)
C15 C14 H14 119.5
C13 C14 H14 119.5
N3 N2 N1 109.17(11)
C15 C10 C11 118.26(12)
C15 C10 C9 119.27(12)
C11 C10 C9 122.46(12)
C9 C8 C7 112.38(11)
C9 C8 H8A 109.1
C7 C8 H8A 109.1
C9 C8 H8B 109.1
C7 C8 H8B 109.1
H8A C8 H8B 107.9
O1 C9 C10 120.48(13)
O1 C9 C8 120.57(12)
C10 C9 C8 118.95(11)
C14 C15 C10 121.05(13)
C14 C15 H15 119.5
C10 C15 H15 119.5
C12 C13 C14 117.89(13)
C12 C13 C16 120.80(15)
C14 C13 C16 121.24(15)
C5 C4 C3 116.95(14)
C5 C4 H4 121.5
C3 C4 H4 121.5
C6 C1 C2 115.85(14)
C6 C1 H1 122.1
C2 C1 H1 122.1
N3 C3 C2 108.55(12)
N3 C3 C4 130.56(13)
C2 C3 C4 120.89(13)
C12 C11 C10 120.41(14)
C12 C11 H11 119.8
C10 C11 H11 119.8
C1 C6 C5 122.44(15)
C1 C6 H6 118.8
C5 C6 H6 118.8
C4 C5 C6 121.71(14)
C4 C5 H5 119.1
C6 C5 H5 119.1
C17 C16 C13 111.81(15)
C17 C16 H16A 109.3
C13 C16 H16A 109.3
C17 C16 H16B 109.3
C13 C16 H16B 109.3
H16A C16 H16B 107.9
N1 C7 C8 112.05(12)
N1 C7 H7A 109.2
C8 C7 H7A 109.2
N1 C7 H7B 109.2
C8 C7 H7B 109.2
H7A C7 H7B 107.9
C13 C12 C11 121.33(15)
C13 C12 H12 119.3
C11 C12 H12 119.3
C16 C17 H17A 109.5
C16 C17 H17B 109.5
H17A C17 H17B 109.5
C16 C17 H17C 109.5
H17A C17 H17C 109.5
H17B C17 H17C 109.5

loop_
_geom_bond_atom_site_label_1
_geom_bond_atom_site_label_2
_geom_bond_distance
_geom_bond_publ_flag
O1 C9 1.2098(17) n
N1 N2 1.3491(17) ?
N1 C2 1.3606(17) n
N1 C7 1.4582(17) ?
C2 C3 1.3934(18) ?
C2 C1 1.396(2) ?
N3 N2 1.3006(18) ?
N3 C3 1.3739(18) ?
C14 C15 1.378(2) ?
C14 C13 1.387(2) ?
C14 H14 0.9300 ?
C10 C15 1.3866(19) ?
C10 C11 1.387(2) ?
C10 C9 1.4880(18) n
C8 C9 1.5046(18) n
C8 C7 1.5058(18) n
C8 H8A 0.9700 ?
C8 H8B 0.9700 ?
C15 H15 0.9300 ?
C13 C12 1.385(2) ?
C13 C16 1.513(2) ?
C4 C5 1.361(2) ?
C4 C3 1.395(2) ?
C4 H4 0.9300 ?
C1 C6 1.364(2) ?
C1 H1 0.9300 ?
C11 C12 1.386(2) ?
C11 H11 0.9300 ?
C6 C5 1.405(2) ?
C6 H6 0.9300 ?
C5 H5 0.9300 ?
C16 C17 1.485(3) n
C16 H16A 0.9700 ?
C16 H16B 0.9700 ?
C7 H7A 0.9700 ?
C7 H7B 0.9700 ?
C12 H12 0.9300 ?
C17 H17A 0.9600 ?
C17 H17B 0.9600 ?
C17 H17C 0.9600 ?

loop_
_geom_hbond_atom_site_label_D
_geom_hbond_atom_site_label_H
_geom_hbond_atom_site_label_A
_geom_hbond_site_symmetry_A
_geom_hbond_distance_DH
_geom_hbond_distance_HA
_geom_hbond_distance_DA
_geom_hbond_angle_DHA
_geom_hbond_publ_flag
C4 H4 O1 2_646 0.93 2.55 3.310(2) 139 yes

loop_
_geom_torsion_atom_site_label_1
_geom_torsion_atom_site_label_2
_geom_torsion_atom_site_label_3
_geom_torsion_atom_site_label_4
_geom_torsion
N2 N1 C2 C3 -0.01(14)
C7 N1 C2 C3 179.27(13)
N2 N1 C2 C1 -179.61(15)
C7 N1 C2 C1 -0.3(2)
C3 N3 N2 N1 -0.08(16)
C2 N1 N2 N3 0.05(16)
C7 N1 N2 N3 -179.32(12)
C15 C10 C9 O1 15.1(2)
C11 C10 C9 O1 -165.09(16)
C15 C10 C9 C8 -164.43(13)
C11 C10 C9 C8 15.4(2)
C7 C8 C9 O1 -5.6(2)
C7 C8 C9 C10 173.93(13)
C13 C14 C15 C10 0.6(2)
C11 C10 C15 C14 -1.1(2)
C9 C10 C15 C14 178.70(13)
C15 C14 C13 C12 1.0(2)
C15 C14 C13 C16 178.11(14)
N1 C2 C1 C6 -179.46(14)
C3 C2 C1 C6 1.0(2)
N2 N3 C3 C2 0.07(16)
N2 N3 C3 C4 -179.29(14)
N1 C2 C3 N3 -0.04(14)
C1 C2 C3 N3 179.62(13)
N1 C2 C3 C4 179.40(12)
C1 C2 C3 C4 -0.9(2)
C5 C4 C3 N3 179.43(14)
C5 C4 C3 C2 0.1(2)
C15 C10 C11 C12 0.1(2)
C9 C10 C11 C12 -179.69(14)
C2 C1 C6 C5 -0.3(2)
C3 C4 C5 C6 0.5(2)
C1 C6 C5 C4 -0.5(3)
C12 C13 C16 C17 75.6(2)
C14 C13 C16 C17 -101.4(2)
N2 N1 C7 C8 -71.69(17)
C2 N1 C7 C8 109.09(16)
C9 C8 C7 N1 -177.86(12)
C14 C13 C12 C11 -2.0(2)
C16 C13 C12 C11 -179.12(15)
C10 C11 C12 C13 1.5(3)

loop_
_cod_related_entry_id
_cod_related_entry_database
_cod_related_entry_code
1 ChemSpider 21124123
